data_7203357
loop_
_publ_author_name
'Beghidja, Adel'
'Rogez, Guillaume'
'Rabu, Pierre'
'Welter, Richard'
'Drillon, Marc'

_publ_section_title
;
 An approach to chiral magnets using ?-hydroxycarboxylates
;
_journal_issue 26
_journal_name_full 'Journal of Materials Chemistry'
_journal_page_first 2715
_journal_paper_doi 10.1039/b603014a
_journal_volume 16
_journal_year 2006
_chemical_formula_moiety 'C16 H14 Cu O6'
_chemical_formula_sum 'C16 H14 Cu O6'
_chemical_formula_weight 365.81
_chemical_name_common 'Copper Dimandelate'
_chemical_name_systematic
;
?
;
_space_group_IT_number 14
_symmetry_cell_setting monoclinic
_symmetry_space_group_name_Hall '-P 2yab'
_symmetry_space_group_name_H-M 'P 1 21/a 1'
_atom_sites_solution_hydrogens geom
_atom_sites_solution_primary direct
_atom_sites_solution_secondary difmap
_audit_creation_method SHELXL-97
_cell_angle_alpha 90.00
_cell_angle_beta 102.564(5)
_cell_angle_gamma 90.00
_cell_formula_units_Z 2
_cell_length_a 9.454(5)
_cell_length_b 4.905(5)
_cell_length_c 15.495(5)
_cell_measurement_reflns_used 13194
_cell_measurement_temperature 173(2)
_cell_measurement_theta_max 32.032
_cell_measurement_theta_min 0.998
_cell_volume 701.3(8)
_computing_cell_refinement 'Denzo (Nonius B.V., 1998)'
_computing_data_collection 'Collect (Nonius B.V., 1998)'
_computing_data_reduction 'Denzo (Nonius B.V., 1998)'
_computing_molecular_graphics 'PLATON 98 (Spek, 1998)'
_computing_publication_material 'SHELXL-97 (Sheldrick, 1997)'
_computing_structure_refinement 'SHELXL-97 (Sheldrick, 1997)'
_computing_structure_solution 'SHELXS-97 (Sheldrick, 1997)'
_diffrn_ambient_temperature 173(2)
_diffrn_measured_fraction_theta_full 0.991
_diffrn_measured_fraction_theta_max 0.991
_diffrn_measurement_device_type KappaCCD
_diffrn_measurement_method '\p scans'
_diffrn_radiation_monochromator graphite
_diffrn_radiation_source 'fine-focus sealed tube'
_diffrn_radiation_type MoK\a
_diffrn_radiation_wavelength 0.71069
_diffrn_reflns_av_R_equivalents 0.055
_diffrn_reflns_av_sigmaI/netI 0.1254
_diffrn_reflns_limit_h_max 13
_diffrn_reflns_limit_h_min -14
_diffrn_reflns_limit_k_max 7
_diffrn_reflns_limit_k_min 0
_diffrn_reflns_limit_l_max 23
_diffrn_reflns_limit_l_min 0
_diffrn_reflns_number 2407
_diffrn_reflns_theta_full 31.96
_diffrn_reflns_theta_max 31.96
_diffrn_reflns_theta_min 2.69
_exptl_absorpt_coefficient_mu 1.588
_exptl_absorpt_correction_T_max 0.970
_exptl_absorpt_correction_T_min 0.890
_exptl_absorpt_correction_type multi-scan
_exptl_absorpt_process_details
;
multi-scan from symmetry-related measurements
Sortav (Blessing 1995)
;
_exptl_crystal_colour 'green blue'
_exptl_crystal_density_diffrn 1.732
_exptl_crystal_density_method 'not measured'
_exptl_crystal_description prism
_exptl_crystal_F_000 374
_exptl_crystal_size_max 0.13
_exptl_crystal_size_mid 0.10
_exptl_crystal_size_min 0.02
_refine_diff_density_max 1.152
_refine_diff_density_min -0.634
_refine_diff_density_rms 0.117
_refine_ls_extinction_method none
_refine_ls_goodness_of_fit_ref 1.160
_refine_ls_hydrogen_treatment mixed
_refine_ls_matrix_type full
_refine_ls_number_parameters 106
_refine_ls_number_reflns 2406
_refine_ls_number_restraints 0
_refine_ls_restrained_S_all 1.160
_refine_ls_R_factor_all 0.1293
_refine_ls_R_factor_gt 0.0817
_refine_ls_shift/su_max 0.000
_refine_ls_shift/su_mean 0.000
_refine_ls_structure_factor_coef Fsqd
_refine_ls_weighting_details 'calc w=1/[\s^2^(Fo^2^)+(0.0200P)^2^+0.0000P] where P=(Fo^2^+2Fc^2^)/3'
_refine_ls_weighting_scheme calc
_refine_ls_wR_factor_gt 0.1216
_refine_ls_wR_factor_ref 0.1349
_reflns_number_gt 1833
_reflns_number_total 2406
_reflns_threshold_expression >2sigma(I)
_cod_data_source_file b603014a.txt
_cod_data_source_block adel2
_cod_depositor_comments
;
The following automatic conversions were performed:
'_symmetry_cell_setting' value 'Monoclinic' changed to 'monoclinic'
according to '/home/saulius/struct/CIF-dictionaries/cif_core.dic'
dictionary named 'cif_core.dic' version 2.4.1 from 2010-06-29.

Automatic conversion script
Id: cif_fix_enum 1527 2010-12-29 10:47:43Z saulius 
;
_cod_original_sg_symbol_H-M 'P 21/a'
_cod_database_code 7203357

loop_
_symmetry_equiv_pos_as_xyz
'x, y, z'
'-x+1/2, y+1/2, -z'
'-x, -y, -z'
'x-1/2, -y-1/2, z'

loop_
_atom_site_label
_atom_site_type_symbol
_atom_site_fract_x
_atom_site_fract_y
_atom_site_fract_z
_atom_site_U_iso_or_equiv
_atom_site_adp_type
_atom_site_occupancy
_atom_site_symmetry_multiplicity
_atom_site_calc_flag
_atom_site_refinement_flags
_atom_site_disorder_assembly
_atom_site_disorder_group
Cu Cu 0.5000 0.0000 0.5000 0.01030(16) Uani 1 2 d S . .
O1 O 0.3434(2) -0.2533(4) 0.46203(14) 0.0111(4) Uani 1 1 d . . .
O2 O 0.3871(2) 0.2301(4) 0.40366(14) 0.0114(5) Uani 1 1 d . . .
O3 O 0.1110(2) -0.2704(5) 0.39350(14) 0.0152(5) Uani 1 1 d . . .
C1 C 0.2290(3) -0.1554(6) 0.4091(2) 0.0106(6) Uani 1 1 d . . .
C2 C 0.2458(3) 0.1135(6) 0.3624(2) 0.0107(6) Uani 1 1 d . . .
H2 H 0.1675 0.2420 0.3703 0.013 Uiso 1 1 calc . . .
C3 C 0.2351(3) 0.0664(6) 0.2652(2) 0.0121(6) Uani 1 1 d . . .
C4 C 0.1348(4) 0.2154(8) 0.2046(2) 0.0253(8) Uani 1 1 d . . .
H4 H 0.0752 0.3460 0.2248 0.030 Uiso 1 1 calc . . .
C5 C 0.1217(5) 0.1735(9) 0.1148(3) 0.0356(11) Uani 1 1 d . . .
H5 H 0.0530 0.2755 0.0734 0.043 Uiso 1 1 calc . . .
C6 C 0.2082(5) -0.0158(9) 0.0853(2) 0.0328(9) Uani 1 1 d . . .
H6 H 0.1995 -0.0442 0.0237 0.039 Uiso 1 1 calc . . .
C7 C 0.3079(4) -0.1643(9) 0.1460(3) 0.0299(9) Uani 1 1 d . . .
H7 H 0.3678 -0.2942 0.1257 0.036 Uiso 1 1 calc . . .
C8 C 0.3211(4) -0.1256(8) 0.2351(2) 0.0218(8) Uani 1 1 d . . .
H8 H 0.3889 -0.2301 0.2763 0.026 Uiso 1 1 calc . . .
H1 H 0.3681 0.3900 0.4155 0.050 Uiso 1 1 d . . .

loop_
_atom_site_aniso_label
_atom_site_aniso_U_11
_atom_site_aniso_U_22
_atom_site_aniso_U_33
_atom_site_aniso_U_23
_atom_site_aniso_U_13
_atom_site_aniso_U_12
Cu 0.0094(3) 0.0061(2) 0.0143(3) 0.0011(2) 0.00035(18) -0.0018(2)
O1 0.0100(10) 0.0072(10) 0.0156(11) 0.0012(8) 0.0017(8) -0.0012(8)
O2 0.0119(11) 0.0057(10) 0.0160(11) -0.0020(8) 0.0020(9) -0.0023(8)
O3 0.0121(11) 0.0153(11) 0.0168(12) 0.0029(9) 0.0004(9) -0.0043(9)
C1 0.0117(15) 0.0084(14) 0.0131(14) -0.0017(11) 0.0057(12) 0.0005(11)
C2 0.0093(14) 0.0084(13) 0.0144(15) -0.0003(12) 0.0027(12) -0.0007(12)
C3 0.0125(15) 0.0100(14) 0.0134(14) 0.0011(11) 0.0017(12) -0.0039(11)
C4 0.030(2) 0.0230(19) 0.0202(18) 0.0037(15) -0.0009(15) 0.0084(16)
C5 0.045(3) 0.036(2) 0.0206(19) 0.0097(18) -0.0053(18) 0.006(2)
C6 0.045(2) 0.039(2) 0.0140(16) -0.0035(19) 0.0041(16) -0.011(2)
C7 0.031(2) 0.037(2) 0.0239(19) -0.0070(18) 0.0112(17) -0.0013(19)
C8 0.0205(18) 0.0243(19) 0.0200(17) -0.0022(15) 0.0031(14) 0.0039(15)

loop_
_atom_type_symbol
_atom_type_description
_atom_type_scat_dispersion_real
_atom_type_scat_dispersion_imag
_atom_type_scat_source
C C 0.0033 0.0016 'International Tables Vol C Tables 4.2.6.8 and 6.1.1.4'
H H 0.0000 0.0000 'International Tables Vol C Tables 4.2.6.8 and 6.1.1.4'
O O 0.0106 0.0060 'International Tables Vol C Tables 4.2.6.8 and 6.1.1.4'
Cu Cu 0.3201 1.2651 'International Tables Vol C Tables 4.2.6.8 and 6.1.1.4'

loop_
_geom_angle_atom_site_label_1
_geom_angle_atom_site_label_2
_geom_angle_atom_site_label_3
_geom_angle
_geom_angle_site_symmetry_1
_geom_angle_site_symmetry_3
_geom_angle_publ_flag
O1 Cu O1 180.0 . 3_656 ?
O1 Cu O2 83.41(10) . . ?
O1 Cu O2 96.59(10) 3_656 . ?
O1 Cu O2 96.59(10) . 3_656 ?
O1 Cu O2 83.41(10) 3_656 3_656 ?
O2 Cu O2 180.00(9) . 3_656 ?
O1 Cu O3 95.18(9) . 2_556 ?
O1 Cu O3 84.82(9) 3_656 2_556 ?
O2 Cu O3 90.37(9) . 2_556 ?
O2 Cu O3 89.63(9) 3_656 2_556 ?
O1 Cu O3 84.82(9) . 4_655 ?
O1 Cu O3 95.18(9) 3_656 4_655 ?
O2 Cu O3 89.63(9) . 4_655 ?
O2 Cu O3 90.37(9) 3_656 4_655 ?
O3 Cu O3 180.0 2_556 4_655 ?
C1 O1 Cu 115.72(19) . . ?
C2 O2 Cu 113.32(18) . . ?
C2 O2 H1 104.1 . . ?
Cu O2 H1 118.4 . . ?
C1 O3 Cu 126.19(19) . 2_546 ?
O3 C1 O1 123.5(3) . . ?
O3 C1 C2 119.1(3) . . ?
O1 C1 C2 117.4(3) . . ?
O2 C2 C3 110.6(2) . . ?
O2 C2 C1 108.0(2) . . ?
C3 C2 C1 110.5(3) . . ?
O2 C2 H2 109.2 . . ?
C3 C2 H2 109.2 . . ?
C1 C2 H2 109.2 . . ?
C4 C3 C8 119.6(3) . . ?
C4 C3 C2 118.9(3) . . ?
C8 C3 C2 121.5(3) . . ?
C5 C4 C3 120.0(4) . . ?
C5 C4 H4 120.0 . . ?
C3 C4 H4 120.0 . . ?
C6 C5 C4 120.1(4) . . ?
C6 C5 H5 119.9 . . ?
C4 C5 H5 119.9 . . ?
C5 C6 C7 119.7(4) . . ?
C5 C6 H6 120.2 . . ?
C7 C6 H6 120.2 . . ?
C8 C7 C6 120.6(4) . . ?
C8 C7 H7 119.7 . . ?
C6 C7 H7 119.7 . . ?
C7 C8 C3 119.9(3) . . ?
C7 C8 H8 120.0 . . ?
C3 C8 H8 120.0 . . ?

loop_
_geom_bond_atom_site_label_1
_geom_bond_atom_site_label_2
_geom_bond_distance
_geom_bond_site_symmetry_2
_geom_bond_publ_flag
Cu O1 1.924(2) . ?
Cu O1 1.924(2) 3_656 ?
Cu O2 1.987(2) . ?
Cu O2 1.987(2) 3_656 ?
Cu O3 2.418(2) 2_556 ?
Cu O3 2.418(2) 4_655 ?
O1 C1 1.299(4) . ?
O2 C2 1.466(3) . ?
O2 H1 0.8342 . ?
O3 C1 1.226(4) . ?
O3 Cu 2.418(2) 2_546 ?
C1 C2 1.530(5) . ?
C2 C3 1.506(4) . ?
C2 H2 1.0000 . ?
C3 C4 1.387(4) . ?
C3 C8 1.389(5) . ?
C4 C5 1.386(6) . ?
C4 H4 0.9500 . ?
C5 C6 1.379(6) . ?
C5 H5 0.9500 . ?
C6 C7 1.384(6) . ?
C6 H6 0.9500 . ?
C7 C8 1.373(5) . ?
C7 H7 0.9500 . ?
C8 H8 0.9500 . ?

loop_
_geom_torsion_atom_site_label_1
_geom_torsion_atom_site_label_2
_geom_torsion_atom_site_label_3
_geom_torsion_atom_site_label_4
_geom_torsion
_geom_torsion_site_symmetry_1
_geom_torsion_site_symmetry_2
_geom_torsion_site_symmetry_3
_geom_torsion_site_symmetry_4
_geom_torsion_publ_flag
O1 Cu O1 C1 -107(22) 3_656 . . . ?
O2 Cu O1 C1 -13.1(2) . . . . ?
O2 Cu O1 C1 166.9(2) 3_656 . . . ?
O3 Cu O1 C1 76.7(2) 2_556 . . . ?
O3 Cu O1 C1 -103.3(2) 4_655 . . . ?
O1 Cu O2 C2 5.98(18) . . . . ?
O1 Cu O2 C2 -174.02(18) 3_656 . . . ?
O2 Cu O2 C2 118(3) 3_656 . . . ?
O3 Cu O2 C2 -89.20(19) 2_556 . . . ?
O3 Cu O2 C2 90.80(19) 4_655 . . . ?
Cu O3 C1 O1 41.6(4) 2_546 . . . ?
Cu O3 C1 C2 -140.3(2) 2_546 . . . ?
Cu O1 C1 O3 -164.6(2) . . . . ?
Cu O1 C1 C2 17.4(3) . . . . ?
Cu O2 C2 C3 -120.3(2) . . . . ?
Cu O2 C2 C1 0.8(3) . . . . ?
O3 C1 C2 O2 170.3(3) . . . . ?
O1 C1 C2 O2 -11.5(4) . . . . ?
O3 C1 C2 C3 -68.6(4) . . . . ?
O1 C1 C2 C3 109.6(3) . . . . ?
O2 C2 C3 C4 -114.8(3) . . . . ?
C1 C2 C3 C4 125.7(3) . . . . ?
O2 C2 C3 C8 66.5(4) . . . . ?
C1 C2 C3 C8 -53.0(4) . . . . ?
C8 C3 C4 C5 -0.5(6) . . . . ?
C2 C3 C4 C5 -179.3(4) . . . . ?
C3 C4 C5 C6 0.0(6) . . . . ?
C4 C5 C6 C7 0.2(7) . . . . ?
C5 C6 C7 C8 0.2(7) . . . . ?
C6 C7 C8 C3 -0.8(6) . . . . ?
C4 C3 C8 C7 0.9(6) . . . . ?
C2 C3 C8 C7 179.6(3) . . . . ?
